data_4036948
loop_
_publ_author_name
'Harris, Trevor'
'Gomes, Gabriel Dos Passos'
'Clark, Ronald J.'
'Alabugin, Igor V.'

_publ_section_title
;
 Domino Fragmentations in Traceless Directing Groups of Radical Cascades:
 Evidence for the Formation of Alkoxy Radicals via C-O Scission.
;
_journal_issue 14
_journal_name_full 'The Journal of organic chemistry'
_journal_page_first 6007
_journal_page_last 6017
_journal_paper_doi 10.1021/acs.joc.6b01052
_journal_volume 81
_journal_year 2016
_chemical_formula_moiety 'C25 H18 O2'
_chemical_formula_sum 'C25 H18 O2'
_chemical_formula_weight 350.39
_space_group_crystal_system orthorhombic
_space_group_IT_number 29
_space_group_name_Hall 'P 2c -2ac'
_space_group_name_H-M_alt 'P c a 21'
_atom_sites_solution_hydrogens geom
_audit_creation_method SHELXL-2013
_cell_angle_alpha 90
_cell_angle_beta 90
_cell_angle_gamma 90
_cell_formula_units_Z 8
_cell_length_a 32.136(2)
_cell_length_b 14.7792(11)
_cell_length_c 7.6234(6)
_cell_measurement_reflns_used 9997
_cell_measurement_temperature 103(2)
_cell_measurement_theta_max 28.72
_cell_measurement_theta_min 2.35
_cell_volume 3620.7(5)
_computing_cell_refinement 'Bruker SAINT'
_computing_data_collection 'Bruker APEX2'
_computing_data_reduction 'Bruker SAINT'
_computing_molecular_graphics 'Bruker SHELXTL'
_computing_publication_material 'Bruker SHELXTL'
_computing_structure_refinement 'SHELXL-2013 (Sheldrick, 2013)'
_computing_structure_solution 'SHELXS-97 (Sheldrick 2008)'
_diffrn_ambient_temperature 103(2)
_diffrn_measured_fraction_theta_full 0.999
_diffrn_measured_fraction_theta_max 0.966
_diffrn_measurement_device_type 'Bruker APEX-II CCD'
_diffrn_measurement_method '\f and \w scans'
_diffrn_radiation_type MoK\a
_diffrn_radiation_wavelength 0.71073
_diffrn_reflns_av_R_equivalents 0.0419
_diffrn_reflns_av_unetI/netI 0.0338
_diffrn_reflns_Laue_measured_fraction_full 0.999
_diffrn_reflns_Laue_measured_fraction_max 0.966
_diffrn_reflns_limit_h_max 44
_diffrn_reflns_limit_h_min -44
_diffrn_reflns_limit_k_max 19
_diffrn_reflns_limit_k_min -19
_diffrn_reflns_limit_l_max 10
_diffrn_reflns_limit_l_min -10
_diffrn_reflns_number 44113
_diffrn_reflns_point_group_measured_fraction_full 0.999
_diffrn_reflns_point_group_measured_fraction_max 0.943
_diffrn_reflns_theta_full 25.242
_diffrn_reflns_theta_max 29.473
_diffrn_reflns_theta_min 2.348
_exptl_absorpt_coefficient_mu 0.080
_exptl_absorpt_correction_T_max 0.7459
_exptl_absorpt_correction_T_min 0.6991
_exptl_absorpt_correction_type empiical
_exptl_absorpt_process_details SADABS
_exptl_crystal_colour colourless
_exptl_crystal_density_diffrn 1.286
_exptl_crystal_description flat
_exptl_crystal_F_000 1472
_exptl_crystal_size_max 0.206
_exptl_crystal_size_mid 0.175
_exptl_crystal_size_min 0.094
_refine_diff_density_max 0.267
_refine_diff_density_min -0.210
_refine_diff_density_rms 0.037
_refine_ls_abs_structure_details
; 
 Flack x determined using 3711 quotients [(I+)-(I-)]/[(I+)+(I-)] 
 (Parsons and Flack (2004), Acta Cryst. A60, s61). 
;
_refine_ls_abs_structure_Flack -0.3(3)
_refine_ls_extinction_method none
_refine_ls_goodness_of_fit_ref 1.018
_refine_ls_hydrogen_treatment constr
_refine_ls_matrix_type full
_refine_ls_number_parameters 487
_refine_ls_number_reflns 9507
_refine_ls_number_restraints 1
_refine_ls_restrained_S_all 1.018
_refine_ls_R_factor_all 0.0404
_refine_ls_R_factor_gt 0.0355
_refine_ls_shift/su_max 0.001
_refine_ls_shift/su_mean 0.000
_refine_ls_structure_factor_coef Fsqd
_refine_ls_weighting_details 'w=1/[\s^2^(Fo^2^)+(0.0393P)^2^+0.6852P] where P=(Fo^2^+2Fc^2^)/3'
_refine_ls_weighting_scheme calc
_refine_ls_wR_factor_gt 0.0813
_refine_ls_wR_factor_ref 0.0839
_reflns_Friedel_coverage 0.823
_reflns_Friedel_fraction_full 1.000
_reflns_Friedel_fraction_max 0.918
_reflns_number_gt 8699
_reflns_number_total 9507
_reflns_threshold_expression 'I > 2\s(I)'
_cod_data_source_file jo6b01052_si_001.cif
_cod_data_source_block igor106
_cod_database_code 4036948
_shelx_space_group_comment
; 
The symmetry employed for this shelxl refinement is uniquely defined 
by the following loop, which should always be used as a source of 
symmetry information in preference to the above space-group names. 
They are only intended as comments. 
;
_shelx_estimated_absorpt_t_min 0.6991
_shelx_estimated_absorpt_t_max 0.7456
_shelxl_version_number 2013-4

loop_
_space_group_symop_operation_xyz
'x, y, z'
'-x, -y, z+1/2'
'x+1/2, -y, z'
'-x+1/2, y, z+1/2'

loop_
_atom_site_label
_atom_site_type_symbol
_atom_site_fract_x
_atom_site_fract_y
_atom_site_fract_z
_atom_site_U_iso_or_equiv
_atom_site_adp_type
_atom_site_occupancy
_atom_site_site_symmetry_order
_atom_site_calc_flag
_atom_site_refinement_flags_posn
_atom_site_refinement_flags_adp
C1 C 0.82649(6) 0.37669(13) 0.5898(3) 0.0240(4) Uani 1 1 d . .
H1 H 0.8446 0.3608 0.6833 0.029 Uiso 1 1 calc R U
C2 C 0.80281(6) 0.31079(13) 0.5039(3) 0.0265(4) Uani 1 1 d . .
H2 H 0.8047 0.2494 0.5401 0.032 Uiso 1 1 calc R U
C3 C 0.77661(6) 0.33417(13) 0.3662(3) 0.0272(4) Uani 1 1 d . .
H3 H 0.7604 0.2886 0.3110 0.033 Uiso 1 1 calc R U
C4 C 0.77375(6) 0.42304(13) 0.3077(3) 0.0248(4) Uani 1 1 d . .
H4 H 0.7562 0.4386 0.2121 0.030 Uiso 1 1 calc R U
C5 C 0.79732(5) 0.48856(12) 0.3927(2) 0.0209(4) Uani 1 1 d . .
C6 C 0.82285(5) 0.46554(12) 0.5352(2) 0.0205(4) Uani 1 1 d . .
C7 C 0.84303(5) 0.55070(12) 0.6112(2) 0.0190(3) Uani 1 1 d . .
C8 C 0.82993(5) 0.62401(12) 0.4809(2) 0.0190(3) Uani 1 1 d . .
C9 C 0.80132(5) 0.58639(12) 0.3581(2) 0.0206(3) Uani 1 1 d . .
C10 C 0.78333(6) 0.63870(13) 0.2319(2) 0.0232(4) Uani 1 1 d . .
H10 H 0.7643 0.6130 0.1507 0.028 Uiso 1 1 calc R U
C11 C 0.79352(5) 0.73218(12) 0.2235(2) 0.0214(4) Uani 1 1 d . .
C12 C 0.82230(5) 0.77013(12) 0.3451(2) 0.0198(3) Uani 1 1 d . .
C13 C 0.84082(5) 0.71314(12) 0.4777(2) 0.0186(3) Uani 1 1 d . .
C14 C 0.83160(6) 0.86399(12) 0.3335(3) 0.0246(4) Uani 1 1 d . .
H14 H 0.8508 0.8903 0.4133 0.029 Uiso 1 1 calc R U
C15 C 0.81296(6) 0.91697(13) 0.2079(3) 0.0280(4) Uani 1 1 d . .
H15 H 0.8193 0.9797 0.2021 0.034 Uiso 1 1 calc R U
C16 C 0.78462(6) 0.87910(14) 0.0876(3) 0.0290(4) Uani 1 1 d . .
H16 H 0.7721 0.9163 0.0007 0.035 Uiso 1 1 calc R U
C17 C 0.77503(6) 0.78902(14) 0.0955(3) 0.0261(4) Uani 1 1 d . .
H17 H 0.7557 0.7642 0.0141 0.031 Uiso 1 1 calc R U
C18 C 0.87073(5) 0.75301(11) 0.6055(2) 0.0193(3) Uani 1 1 d . .
C19 C 0.91350(6) 0.74936(12) 0.5738(3) 0.0234(4) Uani 1 1 d . .
H19 H 0.9236 0.7196 0.4718 0.028 Uiso 1 1 calc R U
C20 C 0.85663(6) 0.79650(15) 0.7558(3) 0.0301(4) Uani 1 1 d . .
H20 H 0.8276 0.7991 0.7795 0.036 Uiso 1 1 calc R U
C21 C 0.89709(6) 0.55025(14) 0.8143(3) 0.0274(4) Uani 1 1 d . .
H21A H 0.9086 0.6111 0.8383 0.033 Uiso 1 1 calc R U
H21B H 0.9175 0.5040 0.8520 0.033 Uiso 1 1 calc R U
C22 C 0.85562(6) 0.53707(14) 0.9058(3) 0.0279(4) Uani 1 1 d . .
H22A H 0.8501 0.4723 0.9292 0.033 Uiso 1 1 calc R U
H22B H 0.8544 0.5711 1.0175 0.033 Uiso 1 1 calc R U
C23 C 0.94135(6) 0.78886(13) 0.6900(3) 0.0273(4) Uani 1 1 d . .
H23 H 0.9704 0.7857 0.6680 0.033 Uiso 1 1 calc R U
C24 C 0.92682(6) 0.83283(13) 0.8378(3) 0.0286(4) Uani 1 1 d . .
H24 H 0.9458 0.8608 0.9163 0.034 Uiso 1 1 calc R U
C25 C 0.88440(7) 0.83602(16) 0.8711(3) 0.0356(5) Uani 1 1 d . .
H25 H 0.8744 0.8655 0.9735 0.043 Uiso 1 1 calc R U
O1 O 0.88686(4) 0.54001(9) 0.63173(17) 0.0224(3) Uani 1 1 d . .
O2 O 0.82690(4) 0.57295(9) 0.77982(16) 0.0226(3) Uani 1 1 d . .
C31 C 0.98848(6) 0.39618(11) 1.0620(2) 0.0207(3) Uani 1 1 d . .
H31 H 1.0153 0.3957 1.0092 0.025 Uiso 1 1 calc R U
C32 C 0.98031(6) 0.45048(12) 1.2072(3) 0.0250(4) Uani 1 1 d . .
H32 H 1.0018 0.4875 1.2539 0.030 Uiso 1 1 calc R U
C33 C 0.94096(6) 0.45123(12) 1.2850(3) 0.0258(4) Uani 1 1 d . .
H33 H 0.9359 0.4889 1.3837 0.031 Uiso 1 1 calc R U
C34 C 0.90905(6) 0.39715(12) 1.2191(2) 0.0223(4) Uani 1 1 d . .
H34 H 0.8822 0.3976 1.2717 0.027 Uiso 1 1 calc R U
C35 C 0.91730(5) 0.34258(11) 1.0748(2) 0.0184(3) Uani 1 1 d . .
C36 C 0.95662(6) 0.34296(11) 0.9963(2) 0.0183(3) Uani 1 1 d . .
C37 C 0.95752(5) 0.27953(11) 0.8388(2) 0.0172(3) Uani 1 1 d . .
C38 C 0.91382(5) 0.23801(11) 0.8420(2) 0.0173(3) Uani 1 1 d . .
C39 C 0.89060(5) 0.27682(11) 0.9826(2) 0.0188(3) Uani 1 1 d . .
C40 C 0.85091(6) 0.24989(12) 1.0183(2) 0.0217(4) Uani 1 1 d . .
H40 H 0.8357 0.2770 1.1114 0.026 Uiso 1 1 calc R U
C41 C 0.83261(5) 0.18083(12) 0.9142(3) 0.0217(4) Uani 1 1 d . .
C42 C 0.85573(6) 0.14091(12) 0.7741(2) 0.0200(3) Uani 1 1 d . .
C43 C 0.89740(5) 0.17143(11) 0.7371(2) 0.0189(3) Uani 1 1 d . .
C44 C 0.83639(6) 0.07214(12) 0.6729(3) 0.0243(4) Uani 1 1 d . .
H44 H 0.8514 0.0447 0.5797 0.029 Uiso 1 1 calc R U
C45 C 0.79648(6) 0.04463(13) 0.7071(3) 0.0291(4) Uani 1 1 d . .
H45 H 0.7842 -0.0018 0.6384 0.035 Uiso 1 1 calc R U
C46 C 0.77364(6) 0.08507(13) 0.8440(3) 0.0281(4) Uani 1 1 d . .
H46 H 0.7458 0.0665 0.8658 0.034 Uiso 1 1 calc R U
C47 C 0.79130(6) 0.15063(13) 0.9450(3) 0.0261(4) Uani 1 1 d . .
H47 H 0.7757 0.1767 1.0380 0.031 Uiso 1 1 calc R U
C48 C 0.92051(5) 0.12900(11) 0.5883(2) 0.0188(3) Uani 1 1 d . .
C49 C 0.93644(6) 0.04168(12) 0.6049(3) 0.0236(4) Uani 1 1 d . .
H49 H 0.9334 0.0101 0.7127 0.028 Uiso 1 1 calc R U
C50 C 0.95673(6) 0.00046(13) 0.4652(3) 0.0275(4) Uani 1 1 d . .
H50 H 0.9678 -0.0588 0.4782 0.033 Uiso 1 1 calc R U
C51 C 0.96090(6) 0.04572(13) 0.3071(3) 0.0281(4) Uani 1 1 d . .
H51 H 0.9746 0.0175 0.2112 0.034 Uiso 1 1 calc R U
C52 C 0.94492(7) 0.13277(14) 0.2894(3) 0.0288(4) Uani 1 1 d . .
H52 H 0.9478 0.1640 0.1811 0.035 Uiso 1 1 calc R U
C53 C 0.92483(6) 0.17407(13) 0.4290(3) 0.0245(4) Uani 1 1 d . .
H53 H 0.9140 0.2335 0.4159 0.029 Uiso 1 1 calc R U
C54 C 1.01349(6) 0.21172(13) 0.6977(3) 0.0234(4) Uani 1 1 d . .
H54A H 1.0029 0.1642 0.6179 0.028 Uiso 1 1 calc R U
H54B H 1.0434 0.2008 0.7208 0.028 Uiso 1 1 calc R U
C55 C 1.00643(6) 0.30510(13) 0.6220(3) 0.0261(4) Uani 1 1 d . .
H55A H 1.0267 0.3492 0.6696 0.031 Uiso 1 1 calc R U
H55B H 1.0085 0.3045 0.4924 0.031 Uiso 1 1 calc R U
O31 O 0.99006(4) 0.21439(8) 0.85799(17) 0.0209(3) Uani 1 1 d . .
O32 O 0.96488(4) 0.32591(8) 0.67801(17) 0.0214(3) Uani 1 1 d . .

loop_
_atom_site_aniso_label
_atom_site_aniso_U_11
_atom_site_aniso_U_22
_atom_site_aniso_U_33
_atom_site_aniso_U_23
_atom_site_aniso_U_13
_atom_site_aniso_U_12
C1 0.0243(9) 0.0254(9) 0.0223(9) 0.0037(7) 0.0018(7) 0.0033(7)
C2 0.0310(10) 0.0200(8) 0.0285(10) 0.0031(7) 0.0048(8) 0.0021(7)
C3 0.0311(10) 0.0242(9) 0.0262(10) -0.0022(7) 0.0013(8) -0.0036(7)
C4 0.0262(9) 0.0266(9) 0.0216(9) 0.0020(7) -0.0009(7) -0.0009(7)
C5 0.0206(8) 0.0224(8) 0.0198(8) 0.0027(7) 0.0030(7) 0.0016(7)
C6 0.0189(8) 0.0238(9) 0.0188(8) 0.0016(7) 0.0032(7) 0.0012(7)
C7 0.0171(8) 0.0226(8) 0.0174(8) 0.0031(7) 0.0018(7) 0.0030(6)
C8 0.0165(7) 0.0231(8) 0.0173(8) 0.0025(7) 0.0011(7) 0.0039(6)
C9 0.0189(8) 0.0232(8) 0.0195(9) 0.0005(7) 0.0017(7) 0.0017(6)
C10 0.0218(8) 0.0280(9) 0.0199(9) 0.0021(7) -0.0015(7) 0.0015(7)
C11 0.0192(8) 0.0268(9) 0.0181(8) 0.0044(7) 0.0027(7) 0.0064(7)
C12 0.0193(8) 0.0225(8) 0.0176(8) 0.0027(7) 0.0038(7) 0.0058(6)
C13 0.0166(8) 0.0228(8) 0.0163(8) 0.0014(7) 0.0029(6) 0.0035(6)
C14 0.0264(9) 0.0231(8) 0.0243(9) 0.0014(8) 0.0048(8) 0.0051(7)
C15 0.0333(10) 0.0212(9) 0.0297(10) 0.0059(8) 0.0083(9) 0.0095(7)
C16 0.0310(10) 0.0311(10) 0.0248(9) 0.0109(8) 0.0063(8) 0.0152(8)
C17 0.0238(9) 0.0336(10) 0.0210(9) 0.0055(8) 0.0006(7) 0.0095(8)
C18 0.0202(8) 0.0183(7) 0.0196(8) 0.0040(7) -0.0003(7) 0.0015(6)
C19 0.0222(8) 0.0228(8) 0.0253(9) 0.0017(7) 0.0038(7) 0.0014(7)
C20 0.0225(9) 0.0425(12) 0.0252(10) -0.0039(9) 0.0018(8) 0.0040(8)
C21 0.0243(9) 0.0321(10) 0.0257(10) 0.0092(8) -0.0060(8) -0.0005(7)
C22 0.0287(9) 0.0344(10) 0.0204(9) 0.0068(8) -0.0030(8) 0.0035(8)
C23 0.0211(9) 0.0261(9) 0.0346(11) 0.0078(8) -0.0014(8) -0.0005(7)
C24 0.0306(10) 0.0281(9) 0.0271(10) 0.0044(8) -0.0105(9) -0.0017(8)
C25 0.0352(11) 0.0470(13) 0.0245(10) -0.0081(9) -0.0016(9) 0.0034(9)
O1 0.0170(6) 0.0271(6) 0.0231(7) 0.0032(5) -0.0005(5) 0.0043(5)
O2 0.0236(6) 0.0271(6) 0.0170(6) 0.0034(5) 0.0011(5) 0.0057(5)
C31 0.0236(8) 0.0170(8) 0.0216(9) 0.0016(7) 0.0016(7) 0.0012(7)
C32 0.0292(10) 0.0208(8) 0.0251(10) -0.0023(7) -0.0030(8) -0.0013(7)
C33 0.0354(10) 0.0219(8) 0.0201(9) -0.0032(7) 0.0022(8) 0.0033(7)
C34 0.0260(9) 0.0208(8) 0.0200(9) 0.0017(7) 0.0042(7) 0.0045(7)
C35 0.0218(8) 0.0150(7) 0.0184(8) 0.0038(6) 0.0004(7) 0.0026(6)
C36 0.0231(8) 0.0147(7) 0.0172(8) 0.0039(6) 0.0016(7) 0.0028(6)
C37 0.0197(8) 0.0152(7) 0.0168(8) 0.0032(7) 0.0010(7) 0.0029(6)
C38 0.0180(7) 0.0161(7) 0.0179(8) 0.0040(7) 0.0016(6) 0.0025(6)
C39 0.0215(8) 0.0166(8) 0.0183(8) 0.0033(6) 0.0009(7) 0.0036(6)
C40 0.0227(8) 0.0214(8) 0.0211(8) 0.0035(7) 0.0036(7) 0.0038(7)
C41 0.0208(8) 0.0198(8) 0.0244(9) 0.0073(7) -0.0001(7) 0.0009(7)
C42 0.0220(8) 0.0166(8) 0.0215(8) 0.0049(7) -0.0023(7) 0.0013(6)
C43 0.0222(8) 0.0162(7) 0.0184(8) 0.0048(6) -0.0008(7) 0.0026(6)
C44 0.0262(9) 0.0205(8) 0.0262(9) 0.0032(7) -0.0032(8) -0.0007(7)
C45 0.0296(10) 0.0243(9) 0.0334(11) 0.0053(8) -0.0089(9) -0.0056(7)
C46 0.0203(8) 0.0268(9) 0.0373(11) 0.0113(9) -0.0027(8) -0.0033(7)
C47 0.0212(9) 0.0266(9) 0.0304(10) 0.0086(8) 0.0036(8) 0.0027(7)
C48 0.0194(8) 0.0182(8) 0.0188(8) -0.0011(7) -0.0013(7) -0.0018(6)
C49 0.0310(10) 0.0184(8) 0.0213(9) 0.0033(7) 0.0010(8) 0.0011(7)
C50 0.0335(10) 0.0180(8) 0.0309(10) -0.0022(8) 0.0008(8) 0.0047(7)
C51 0.0298(10) 0.0304(10) 0.0242(10) -0.0055(8) 0.0025(8) 0.0033(8)
C52 0.0353(10) 0.0319(10) 0.0193(9) 0.0037(8) 0.0021(8) 0.0037(8)
C53 0.0281(9) 0.0218(8) 0.0237(9) 0.0029(7) -0.0009(8) 0.0047(7)
C54 0.0205(8) 0.0257(9) 0.0241(9) -0.0033(7) 0.0047(7) 0.0012(7)
C55 0.0270(9) 0.0260(9) 0.0254(10) 0.0004(8) 0.0099(8) -0.0015(7)
O31 0.0210(6) 0.0205(6) 0.0213(6) 0.0012(5) 0.0023(5) 0.0058(5)
O32 0.0244(6) 0.0219(6) 0.0178(6) 0.0041(5) 0.0050(5) 0.0017(5)

loop_
_atom_type_symbol
_atom_type_description
_atom_type_scat_dispersion_real
_atom_type_scat_dispersion_imag
_atom_type_scat_source
C C 0.0033 0.0016 'International Tables Vol C Tables 4.2.6.8 and 6.1.1.4'
H H 0.0000 0.0000 'International Tables Vol C Tables 4.2.6.8 and 6.1.1.4'
O O 0.0106 0.0060 'International Tables Vol C Tables 4.2.6.8 and 6.1.1.4'

loop_
_geom_angle_atom_site_label_1
_geom_angle_atom_site_label_2
_geom_angle_atom_site_label_3
_geom_angle
C6 C1 C2 118.33(18)
C6 C1 H1 120.8
C2 C1 H1 120.8
C3 C2 C1 120.67(18)
C3 C2 H2 119.7
C1 C2 H2 119.7
C2 C3 C4 121.18(18)
C2 C3 H3 119.4
C4 C3 H3 119.4
C5 C4 C3 118.19(18)
C5 C4 H4 120.9
C3 C4 H4 120.9
C4 C5 C6 120.72(17)
C4 C5 C9 130.30(17)
C6 C5 C9 108.98(16)
C1 C6 C5 120.86(17)
C1 C6 C7 129.16(17)
C5 C6 C7 109.97(15)
O2 C7 O1 106.62(14)
O2 C7 C8 108.81(13)
O1 C7 C8 114.94(14)
O2 C7 C6 112.19(14)
O1 C7 C6 111.66(14)
C8 C7 C6 102.72(14)
C13 C8 C9 122.06(16)
C13 C8 C7 128.74(16)
C9 C8 C7 109.14(15)
C10 C9 C8 121.07(17)
C10 C9 C5 130.18(17)
C8 C9 C5 108.73(15)
C9 C10 C11 119.04(17)
C9 C10 H10 120.5
C11 C10 H10 120.5
C17 C11 C10 120.67(17)
C17 C11 C12 119.12(17)
C10 C11 C12 120.20(16)
C14 C12 C11 118.70(16)
C14 C12 C13 121.73(17)
C11 C12 C13 119.56(16)
C8 C13 C12 118.06(16)
C8 C13 C18 122.41(16)
C12 C13 C18 119.53(15)
C15 C14 C12 120.50(19)
C15 C14 H14 119.8
C12 C14 H14 119.8
C14 C15 C16 120.61(18)
C14 C15 H15 119.7
C16 C15 H15 119.7
C17 C16 C15 120.25(18)
C17 C16 H16 119.9
C15 C16 H16 119.9
C16 C17 C11 120.82(19)
C16 C17 H17 119.6
C11 C17 H17 119.6
C20 C18 C19 118.79(17)
C20 C18 C13 120.77(16)
C19 C18 C13 120.41(16)
C23 C19 C18 120.50(18)
C23 C19 H19 119.8
C18 C19 H19 119.8
C25 C20 C18 120.61(19)
C25 C20 H20 119.7
C18 C20 H20 119.7
O1 C21 C22 103.33(15)
O1 C21 H21A 111.1
C22 C21 H21A 111.1
O1 C21 H21B 111.1
C22 C21 H21B 111.1
H21A C21 H21B 109.1
O2 C22 C21 102.14(15)
O2 C22 H22A 111.3
C21 C22 H22A 111.3
O2 C22 H22B 111.3
C21 C22 H22B 111.3
H22A C22 H22B 109.2
C24 C23 C19 120.02(18)
C24 C23 H23 120.0
C19 C23 H23 120.0
C23 C24 C25 119.82(19)
C23 C24 H24 120.1
C25 C24 H24 120.1
C20 C25 C24 120.2(2)
C20 C25 H25 119.9
C24 C25 H25 119.9
C7 O1 C21 108.68(13)
C7 O2 C22 106.55(13)
C36 C31 C32 118.39(17)
C36 C31 H31 120.8
C32 C31 H31 120.8
C31 C32 C33 120.87(17)
C31 C32 H32 119.6
C33 C32 H32 119.6
C34 C33 C32 120.55(17)
C34 C33 H33 119.7
C32 C33 H33 119.7
C35 C34 C33 118.54(17)
C35 C34 H34 120.7
C33 C34 H34 120.7
C34 C35 C36 120.59(16)
C34 C35 C39 130.44(16)
C36 C35 C39 108.94(15)
C31 C36 C35 121.04(17)
C31 C36 C37 128.36(16)
C35 C36 C37 110.60(15)
O32 C37 O31 106.91(13)
O32 C37 C36 112.66(13)
O31 C37 C36 110.35(14)
O32 C37 C38 111.03(14)
O31 C37 C38 113.52(13)
C36 C37 C38 102.49(14)
C43 C38 C39 121.65(16)
C43 C38 C37 129.00(16)
C39 C38 C37 109.30(15)
C40 C39 C38 121.45(17)
C40 C39 C35 129.93(17)
C38 C39 C35 108.57(15)
C39 C40 C41 119.08(17)
C39 C40 H40 120.5
C41 C40 H40 120.5
C47 C41 C40 121.39(17)
C47 C41 C42 118.68(17)
C40 C41 C42 119.93(16)
C44 C42 C41 118.31(17)
C44 C42 C43 121.64(17)
C41 C42 C43 120.04(16)
C38 C43 C42 117.83(16)
C38 C43 C48 123.51(16)
C42 C43 C48 118.65(15)
C45 C44 C42 121.26(19)
C45 C44 H44 119.4
C42 C44 H44 119.4
C44 C45 C46 120.17(19)
C44 C45 H45 119.9
C46 C45 H45 119.9
C47 C46 C45 120.25(17)
C47 C46 H46 119.9
C45 C46 H46 119.9
C46 C47 C41 121.31(19)
C46 C47 H47 119.3
C41 C47 H47 119.3
C53 C48 C49 119.04(17)
C53 C48 C43 120.75(15)
C49 C48 C43 120.15(16)
C50 C49 C48 120.58(17)
C50 C49 H49 119.7
C48 C49 H49 119.7
C51 C50 C49 120.05(17)
C51 C50 H50 120.0
C49 C50 H50 120.0
C50 C51 C52 119.66(18)
C50 C51 H51 120.2
C52 C51 H51 120.2
C53 C52 C51 120.29(18)
C53 C52 H52 119.9
C51 C52 H52 119.9
C52 C53 C48 120.37(17)
C52 C53 H53 119.8
C48 C53 H53 119.8
O31 C54 C55 102.77(14)
O31 C54 H54A 111.2
C55 C54 H54A 111.2
O31 C54 H54B 111.2
C55 C54 H54B 111.2
H54A C54 H54B 109.1
O32 C55 C54 102.79(14)
O32 C55 H55A 111.2
C54 C55 H55A 111.2
O32 C55 H55B 111.2
C54 C55 H55B 111.2
H55A C55 H55B 109.1
C37 O31 C54 108.36(13)
C37 O32 C55 107.91(13)

loop_
_geom_bond_atom_site_label_1
_geom_bond_atom_site_label_2
_geom_bond_distance
C1 C6 1.382(3)
C1 C2 1.399(3)
C1 H1 0.9500
C2 C3 1.389(3)
C2 H2 0.9500
C3 C4 1.390(3)
C3 H3 0.9500
C4 C5 1.390(3)
C4 H4 0.9500
C5 C6 1.403(3)
C5 C9 1.475(2)
C6 C7 1.530(3)
C7 O2 1.424(2)
C7 O1 1.426(2)
C7 C8 1.529(2)
C8 C13 1.363(2)
C8 C9 1.425(3)
C9 C10 1.363(3)
C10 C11 1.421(3)
C10 H10 0.9500
C11 C17 1.418(2)
C11 C12 1.425(3)
C12 C14 1.422(3)
C12 C13 1.444(2)
C13 C18 1.490(3)
C14 C15 1.375(3)
C14 H14 0.9500
C15 C16 1.409(3)
C15 H15 0.9500
C16 C17 1.368(3)
C16 H16 0.9500
C17 H17 0.9500
C18 C20 1.389(3)
C18 C19 1.396(2)
C19 C23 1.388(3)
C19 H19 0.9500
C20 C25 1.382(3)
C20 H20 0.9500
C21 O1 1.438(2)
C21 C22 1.517(3)
C21 H21A 0.9900
C21 H21B 0.9900
C22 O2 1.434(2)
C22 H22A 0.9900
C22 H22B 0.9900
C23 C24 1.382(3)
C23 H23 0.9500
C24 C25 1.387(3)
C24 H24 0.9500
C25 H25 0.9500
C31 C36 1.385(3)
C31 C32 1.392(3)
C31 H31 0.9500
C32 C33 1.397(3)
C32 H32 0.9500
C33 C34 1.394(3)
C33 H33 0.9500
C34 C35 1.390(3)
C34 H34 0.9500
C35 C36 1.398(2)
C35 C39 1.474(3)
C36 C37 1.523(2)
C37 O32 1.424(2)
C37 O31 1.4289(19)
C37 C38 1.533(2)
C38 C43 1.374(2)
C38 C39 1.426(2)
C39 C40 1.363(3)
C40 C41 1.420(3)
C40 H40 0.9500
C41 C47 1.420(3)
C41 C42 1.429(3)
C42 C44 1.419(3)
C42 C43 1.441(2)
C43 C48 1.493(3)
C44 C45 1.370(3)
C44 H44 0.9500
C45 C46 1.408(3)
C45 H45 0.9500
C46 C47 1.362(3)
C46 H46 0.9500
C47 H47 0.9500
C48 C53 1.392(3)
C48 C49 1.394(2)
C49 C50 1.389(3)
C49 H49 0.9500
C50 C51 1.385(3)
C50 H50 0.9500
C51 C52 1.392(3)
C51 H51 0.9500
C52 C53 1.386(3)
C52 H52 0.9500
C53 H53 0.9500
C54 O31 1.436(2)
C54 C55 1.513(3)
C54 H54A 0.9900
C54 H54B 0.9900
C55 O32 1.435(2)
C55 H55A 0.9900
C55 H55B 0.9900

loop_
_geom_torsion_atom_site_label_1
_geom_torsion_atom_site_label_2
_geom_torsion_atom_site_label_3
_geom_torsion_atom_site_label_4
_geom_torsion
C6 C1 C2 C3 0.6(3)
C1 C2 C3 C4 1.2(3)
C2 C3 C4 C5 -1.1(3)
C3 C4 C5 C6 -0.8(3)
C3 C4 C5 C9 178.53(18)
C2 C1 C6 C5 -2.5(3)
C2 C1 C6 C7 176.39(17)
C4 C5 C6 C1 2.7(3)
C9 C5 C6 C1 -176.82(17)
C4 C5 C6 C7 -176.41(16)
C9 C5 C6 C7 4.1(2)
C1 C6 C7 O2 -68.8(2)
C5 C6 C7 O2 110.22(16)
C1 C6 C7 O1 50.9(2)
C5 C6 C7 O1 -130.16(15)
C1 C6 C7 C8 174.56(18)
C5 C6 C7 C8 -6.47(18)
O2 C7 C8 C13 64.7(2)
O1 C7 C8 C13 -54.7(2)
C6 C7 C8 C13 -176.21(17)
O2 C7 C8 C9 -112.52(16)
O1 C7 C8 C9 128.03(16)
C6 C7 C8 C9 6.55(18)
C13 C8 C9 C10 -0.4(3)
C7 C8 C9 C10 177.05(16)
C13 C8 C9 C5 178.07(16)
C7 C8 C9 C5 -4.47(19)
C4 C5 C9 C10 -0.9(3)
C6 C5 C9 C10 178.54(19)
C4 C5 C9 C8 -179.17(18)
C6 C5 C9 C8 0.2(2)
C8 C9 C10 C11 0.1(3)
C5 C9 C10 C11 -178.01(18)
C9 C10 C11 C17 -179.20(17)
C9 C10 C11 C12 0.3(3)
C17 C11 C12 C14 -0.1(2)
C10 C11 C12 C14 -179.66(17)
C17 C11 C12 C13 179.06(16)
C10 C11 C12 C13 -0.5(2)
C9 C8 C13 C12 0.3(2)
C7 C8 C13 C12 -176.67(16)
C9 C8 C13 C18 -179.94(16)
C7 C8 C13 C18 3.1(3)
C14 C12 C13 C8 179.34(17)
C11 C12 C13 C8 0.2(2)
C14 C12 C13 C18 -0.5(2)
C11 C12 C13 C18 -179.63(16)
C11 C12 C14 C15 0.3(3)
C13 C12 C14 C15 -178.86(17)
C12 C14 C15 C16 -0.5(3)
C14 C15 C16 C17 0.5(3)
C15 C16 C17 C11 -0.4(3)
C10 C11 C17 C16 179.69(18)
C12 C11 C17 C16 0.2(3)
C8 C13 C18 C20 -95.9(2)
C12 C13 C18 C20 83.9(2)
C8 C13 C18 C19 85.8(2)
C12 C13 C18 C19 -94.4(2)
C20 C18 C19 C23 -0.3(3)
C13 C18 C19 C23 178.05(17)
C19 C18 C20 C25 0.5(3)
C13 C18 C20 C25 -177.84(19)
O1 C21 C22 O2 -32.20(19)
C18 C19 C23 C24 -0.5(3)
C19 C23 C24 C25 1.1(3)
C18 C20 C25 C24 0.1(3)
C23 C24 C25 C20 -0.9(3)
O2 C7 O1 C21 3.47(18)
C8 C7 O1 C21 124.14(16)
C6 C7 O1 C21 -119.38(16)
C22 C21 O1 C7 17.91(19)
O1 C7 O2 C22 -25.09(18)
C8 C7 O2 C22 -149.61(15)
C6 C7 O2 C22 97.43(17)
C21 C22 O2 C7 35.30(18)
C36 C31 C32 C33 0.1(3)
C31 C32 C33 C34 0.3(3)
C32 C33 C34 C35 0.1(3)
C33 C34 C35 C36 -0.8(3)
C33 C34 C35 C39 177.30(17)
C32 C31 C36 C35 -0.8(3)
C32 C31 C36 C37 179.01(17)
C34 C35 C36 C31 1.2(3)
C39 C35 C36 C31 -177.26(16)
C34 C35 C36 C37 -178.65(15)
C39 C35 C36 C37 2.86(19)
C31 C36 C37 O32 -63.4(2)
C35 C36 C37 O32 116.46(15)
C31 C36 C37 O31 56.0(2)
C35 C36 C37 O31 -124.14(15)
C31 C36 C37 C38 177.20(17)
C35 C36 C37 C38 -2.93(18)
O32 C37 C38 C43 63.9(2)
O31 C37 C38 C43 -56.5(2)
C36 C37 C38 C43 -175.53(17)
O32 C37 C38 C39 -118.59(15)
O31 C37 C38 C39 120.94(16)
C36 C37 C38 C39 1.94(17)
C43 C38 C39 C40 -0.5(3)
C37 C38 C39 C40 -178.15(16)
C43 C38 C39 C35 177.32(15)
C37 C38 C39 C35 -0.38(18)
C34 C35 C39 C40 -2.3(3)
C36 C35 C39 C40 175.98(18)
C34 C35 C39 C38 -179.84(17)
C36 C35 C39 C38 -1.54(19)
C38 C39 C40 C41 0.8(3)
C35 C39 C40 C41 -176.40(16)
C39 C40 C41 C47 -179.62(17)
C39 C40 C41 C42 -0.2(3)
C47 C41 C42 C44 -0.6(2)
C40 C41 C42 C44 -179.94(16)
C47 C41 C42 C43 178.66(16)
C40 C41 C42 C43 -0.7(2)
C39 C38 C43 C42 -0.5(2)
C37 C38 C43 C42 176.67(16)
C39 C38 C43 C48 179.87(15)
C37 C38 C43 C48 -2.9(3)
C44 C42 C43 C38 -179.71(16)
C41 C42 C43 C38 1.1(2)
C44 C42 C43 C48 -0.1(2)
C41 C42 C43 C48 -179.28(15)
C41 C42 C44 C45 0.4(3)
C43 C42 C44 C45 -178.85(17)
C42 C44 C45 C46 0.5(3)
C44 C45 C46 C47 -1.1(3)
C45 C46 C47 C41 0.9(3)
C40 C41 C47 C46 179.30(18)
C42 C41 C47 C46 -0.1(3)
C38 C43 C48 C53 -77.5(2)
C42 C43 C48 C53 102.9(2)
C38 C43 C48 C49 105.4(2)
C42 C43 C48 C49 -74.2(2)
C53 C48 C49 C50 0.7(3)
C43 C48 C49 C50 177.78(17)
C48 C49 C50 C51 -0.7(3)
C49 C50 C51 C52 0.4(3)
C50 C51 C52 C53 -0.1(3)
C51 C52 C53 C48 0.1(3)
C49 C48 C53 C52 -0.4(3)
C43 C48 C53 C52 -177.48(18)
O31 C54 C55 O32 -33.19(18)
O32 C37 O31 C54 -8.52(17)
C36 C37 O31 C54 -131.35(14)
C38 C37 O31 C54 114.26(16)
C55 C54 O31 C37 25.85(18)
O31 C37 O32 C55 -13.79(17)
C36 C37 O32 C55 107.60(16)
C38 C37 O32 C55 -138.10(14)
C54 C55 O32 C37 29.13(18)
